data_7211042
loop_
_publ_author_name
'Tominaka, Satoshi'
'Henke, Sebastian'
'Cheetham, Anthony K.'

_publ_section_title
;
 Coordination polymers of alkali metal trithiocyanurates: structure
 determinations and ionic conductivity measurements using single crystals
;
_journal_issue 45
_journal_name_full CrystEngComm
_journal_page_first 9400
_journal_paper_doi 10.1039/c3ce41150h
_journal_volume 15
_journal_year 2013
_chemical_formula_moiety 'C6 H10.5 N6 O3 Rb1.5 S6'
_chemical_formula_sum 'C6 H10.5 N6 O3 Rb1.5 S6'
_chemical_formula_weight 535.27
_chemical_name_systematic
;
 ? 
;
_space_group_crystal_system triclinic
_space_group_IT_number 2
_space_group_name_Hall '-P 1'
_space_group_name_H-M_alt 'P -1'
_symmetry_space_group_name_Hall '-P 1'
_symmetry_space_group_name_H-M 'P -1'
_atom_sites_solution_hydrogens geom
_atom_sites_solution_primary direct
_atom_sites_solution_secondary difmap
_audit_creation_date 2013-06-12
_audit_creation_method
;
  Olex2 1.2
  (compiled Apr 23 2013 17:54:37, GUI svn.r4466)
;
_cell_angle_alpha 107.984(4)
_cell_angle_beta 94.103(3)
_cell_angle_gamma 102.469(4)
_cell_formula_units_Z 2
_cell_length_a 7.5673(3)
_cell_length_b 11.2806(6)
_cell_length_c 11.4428(4)
_cell_measurement_reflns_used 7535
_cell_measurement_temperature 298.9(8)
_cell_measurement_theta_max 71.1390
_cell_measurement_theta_min 4.1040
_cell_volume 897.06(7)
_computing_cell_refinement
;
CrysAlisPro, Agilent Technologies,
Version 1.171.36.28 (release 01-02-2013 CrysAlis171 .NET)
(compiled Feb  1 2013,16:14:44)
;
_computing_data_collection
;
CrysAlisPro, Agilent Technologies,
Version 1.171.36.28 (release 01-02-2013 CrysAlis171 .NET)
(compiled Feb  1 2013,16:14:44)
;
_computing_data_reduction
;
CrysAlisPro, Agilent Technologies,
Version 1.171.36.28 (release 01-02-2013 CrysAlis171 .NET)
(compiled Feb  1 2013,16:14:44)
;
_computing_molecular_graphics
;
O. V. Dolomanov, L. J. Bourhis, R. J. Gildea, J. A. K. Howard and H. Puschmann,
OLEX2: a complete structure solution, refinement and analysis program.
J. Appl. Cryst. (2009). 42, 339-341.
;
_computing_publication_material
;
O. V. Dolomanov, L. J. Bourhis, R. J. Gildea, J. A. K. Howard and H. Puschmann,
OLEX2: a complete structure solution, refinement and analysis program.
J. Appl. Cryst. (2009). 42, 339-341.
;
_computing_structure_refinement
;
SHELXL, G.M. Sheldrick, Acta Cryst.
(2008). A64, 112-122
;
_computing_structure_solution
;
SHELXS, G.M. Sheldrick, Acta Cryst.
(2008). A64, 112-122
;
_diffrn_ambient_temperature 298.9(8)
_diffrn_detector_area_resol_mean 16.1183
_diffrn_measured_fraction_theta_full 0.9763
_diffrn_measured_fraction_theta_max 0.9920
_diffrn_measurement_details
;
  1 omega    4.00   30.00   1.0000    1.0000
omega____ theta____ kappa____ phi______ frames
    -        0.0000  -99.0000  -30.0000 26

  2 omega   32.00   64.00   1.0000    1.0000
omega____ theta____ kappa____ phi______ frames
    -        0.0000 -178.0000  150.0000 32

  3 omega  -65.00  -31.00   1.0000    1.0000
omega____ theta____ kappa____ phi______ frames
    -        0.0000  -77.0000  -90.0000 34

  4 omega   -2.00   24.00   1.0000    1.0000
omega____ theta____ kappa____ phi______ frames
    -        0.0000  -77.0000  -90.0000 26

  5 omega  -66.00  -21.00   1.0000    1.1400
omega____ theta____ kappa____ phi______ frames
    -      -54.7500  125.0000  -60.0000 45

  6 omega   79.00  126.00   1.0000    1.1400
omega____ theta____ kappa____ phi______ frames
    -       54.7500  125.0000   90.0000 47

  7 omega   33.00  124.00   1.0000    1.1400
omega____ theta____ kappa____ phi______ frames
    -       54.7500   77.0000   60.0000 91

  8 omega   75.00  113.00   1.0000    1.1400
omega____ theta____ kappa____ phi______ frames
    -       54.7500  125.0000    0.0000 38

  9 omega   29.00  124.00   1.0000    1.1400
omega____ theta____ kappa____ phi______ frames
    -       54.7500   37.0000 -180.0000 95

 10 omega  -17.00    8.00   1.0000   10.0000
omega____ theta____ kappa____ phi______ frames
    -      -64.0000   37.0000  120.0000 25

 11 omega  -69.00  -41.00   1.0000   10.0000
omega____ theta____ kappa____ phi______ frames
    -      -64.0000   37.0000  120.0000 28

 12 omega -110.00  -20.00   1.0000   10.0000
omega____ theta____ kappa____ phi______ frames
    -      -64.0000  111.0000 -150.0000 90

 13 omega   37.00   70.00   1.0000   10.0000
omega____ theta____ kappa____ phi______ frames
    -      109.5000  -37.0000  -60.0000 33

 14 omega   38.00   68.00   1.0000   10.0000
omega____ theta____ kappa____ phi______ frames
    -      109.5000  -25.0000   90.0000 30

 15 omega   89.00  154.00   1.0000   10.0000
omega____ theta____ kappa____ phi______ frames
    -      109.5000   50.0000   30.0000 65

 16 omega   37.00   62.00   1.0000   10.0000
omega____ theta____ kappa____ phi______ frames
    -      109.5000  -37.0000 -180.0000 25

 17 omega   43.00   72.00   1.0000   10.0000
omega____ theta____ kappa____ phi______ frames
    -      109.5000  -25.0000    0.0000 29

 18 omega   97.00  136.00   1.0000   10.0000
omega____ theta____ kappa____ phi______ frames
    -      109.5000  -70.0000  127.9469 39

 19 omega   44.00   70.00   1.0000   10.0000
omega____ theta____ kappa____ phi______ frames
    -      109.5000  -93.0000  139.8682 26

 20 omega   71.00  101.00   1.0000   10.0000
omega____ theta____ kappa____ phi______ frames
    -      109.5000  -77.0000    0.0000 30

 21 omega  122.00  177.00   1.0000   10.0000
omega____ theta____ kappa____ phi______ frames
    -      109.5000   25.0000  -30.0000 55

 22 omega   39.00   64.00   1.0000   10.0000
omega____ theta____ kappa____ phi______ frames
    -      109.5000  -37.0000    0.0000 25

 23 omega   84.00  126.00   1.0000   10.0000
omega____ theta____ kappa____ phi______ frames
    -      109.5000   37.0000  -60.0000 42

 24 omega   41.00   71.00   1.0000   10.0000
omega____ theta____ kappa____ phi______ frames
    -      109.5000  -50.0000  150.0000 30

 25 omega   42.00   67.00   1.0000   10.0000
omega____ theta____ kappa____ phi______ frames
    -      109.5000  -25.0000   60.0000 25

 26 omega   77.00  117.00   1.0000   10.0000
omega____ theta____ kappa____ phi______ frames
    -      109.5000   25.0000    0.0000 40

 27 omega  136.00  173.00   1.0000   10.0000
omega____ theta____ kappa____ phi______ frames
    -      109.5000   25.0000    0.0000 37

 28 omega  108.00  133.00   1.0000   10.0000
omega____ theta____ kappa____ phi______ frames
    -      109.5000  178.0000   60.0000 25

 29 omega   38.00   64.00   1.0000   10.0000
omega____ theta____ kappa____ phi______ frames
    -      109.5000  178.0000   60.0000 26

 30 omega   38.00   72.00   1.0000   10.0000
omega____ theta____ kappa____ phi______ frames
    -      109.5000 -111.0000  -30.0000 34

 31 omega   49.00   80.00   1.0000   10.0000
omega____ theta____ kappa____ phi______ frames
    -      109.5000  -70.0000  127.9469 31

 32 omega   47.00   73.00   1.0000   10.0000
omega____ theta____ kappa____ phi______ frames
    -      109.5000  -50.0000   30.0000 26

 33 omega   95.00  140.00   1.0000   10.0000
omega____ theta____ kappa____ phi______ frames
    -      109.5000   25.0000  -90.0000 45

 34 omega   48.00   81.00   1.0000   10.0000
omega____ theta____ kappa____ phi______ frames
    -      109.5000  -91.0000 -120.0000 33

 35 omega   53.00   80.00   1.0000   10.0000
omega____ theta____ kappa____ phi______ frames
    -      109.5000  -50.0000  -90.0000 27

 36 omega  119.00  145.00   1.0000   10.0000
omega____ theta____ kappa____ phi______ frames
    -      109.5000   37.0000  120.0000 26

 37 omega  148.00  173.00   1.0000   10.0000
omega____ theta____ kappa____ phi______ frames
    -      109.5000   25.0000  -90.0000 25

 38 omega   53.00   82.00   1.0000   10.0000
omega____ theta____ kappa____ phi______ frames
    -      109.5000  -50.0000  -30.0000 29

 39 omega   38.00   70.00   1.0000   10.0000
omega____ theta____ kappa____ phi______ frames
    -      109.5000  -37.0000  150.0000 32

 40 omega  135.00  175.00   1.0000   10.0000
omega____ theta____ kappa____ phi______ frames
    -      109.5000   77.0000 -120.0000 40

 41 omega   79.00  120.00   1.0000   10.0000
omega____ theta____ kappa____ phi______ frames
    -      109.5000  -63.0000    0.0000 41

 42 omega   92.00  117.00   1.0000   10.0000
omega____ theta____ kappa____ phi______ frames
    -      109.5000   77.0000 -120.0000 25

 43 omega   89.00  116.00   1.0000   10.0000
omega____ theta____ kappa____ phi______ frames
    -      109.5000   37.0000  120.0000 27

 44 omega   46.00   71.00   1.0000   10.0000
omega____ theta____ kappa____ phi______ frames
    -      109.5000  -50.0000 -120.0000 25

 45 omega   74.00  145.00   1.0000   10.0000
omega____ theta____ kappa____ phi______ frames
    -      109.5000  -93.0000  139.8682 71

 46 omega   89.00  116.00   1.0000   10.0000
omega____ theta____ kappa____ phi______ frames
    -      109.5000  -63.0000   90.0000 27

 47 omega   68.00  134.00   1.0000   10.0000
omega____ theta____ kappa____ phi______ frames
    -      109.5000  -92.0000    5.3638 66

 48 omega  106.00  133.00   1.0000   10.0000
omega____ theta____ kappa____ phi______ frames
    -      109.5000  178.0000   90.0000 27

 49 omega   88.00  114.00   1.0000   10.0000
omega____ theta____ kappa____ phi______ frames
    -      109.5000  -91.0000 -180.0000 26

 50 omega  101.00  128.00   1.0000   10.0000
omega____ theta____ kappa____ phi______ frames
    -      109.5000  -91.0000   60.0000 27

 51 omega   41.00  106.00   1.0000   10.0000
omega____ theta____ kappa____ phi______ frames
    -      109.5000  -92.0000  -81.3666 65

 52 omega  -30.00   70.00   1.0000    1.0000
omega____ theta____ kappa____ phi______ frames
    -        0.0000   77.0000 -150.0000 100

 53 omega   32.00   77.00   1.0000    1.0000
omega____ theta____ kappa____ phi______ frames
    -        0.0000 -178.0000 -150.0000 45

 54 omega -125.00  -25.00   1.0000    1.1400
omega____ theta____ kappa____ phi______ frames
    -      -54.7500  -77.0000  120.0000 100

 55 omega -124.00  -33.00   1.0000    1.1400
omega____ theta____ kappa____ phi______ frames
    -      -54.7500  -57.0000 -150.0000 91

 56 omega  -15.00   85.00   1.0000    1.1400
omega____ theta____ kappa____ phi______ frames
    -       54.7500  -77.0000   90.0000 100

 57 omega   25.00  125.00   1.0000    1.1400
omega____ theta____ kappa____ phi______ frames
    -       54.7500   77.0000    0.0000 100

 58 omega   25.00  125.00   1.0000    1.1400
omega____ theta____ kappa____ phi______ frames
    -       54.7500   77.0000 -150.0000 100

 59 omega   25.00  125.00   1.0000    1.1400
omega____ theta____ kappa____ phi______ frames
    -       54.7500   77.0000  -60.0000 100

 60 omega   88.00  178.00   1.0000   10.0000
omega____ theta____ kappa____ phi______ frames
    -      109.5000   50.0000    0.0000 90

 61 omega   84.00  178.00   1.0000   10.0000
omega____ theta____ kappa____ phi______ frames
    -      109.5000   37.0000 -120.0000 94

 62 omega   37.00   72.00   1.0000   10.0000
omega____ theta____ kappa____ phi______ frames
    -      109.5000  -25.0000  -90.0000 35

 63 omega   84.00  178.00   1.0000   10.0000
omega____ theta____ kappa____ phi______ frames
    -      109.5000   37.0000   90.0000 94

 64 omega   37.00   72.00   1.0000   10.0000
omega____ theta____ kappa____ phi______ frames
    -      109.5000  -25.0000 -150.0000 35

 65 omega   79.00  118.00   1.0000   10.0000
omega____ theta____ kappa____ phi______ frames
    -      109.5000   77.0000  120.0000 39

 66 omega   88.00  119.00   1.0000   10.0000
omega____ theta____ kappa____ phi______ frames
    -      109.5000   50.0000 -180.0000 31
;
_diffrn_measurement_device_type 'Xcalibur, Eos, Gemini ultra'
_diffrn_measurement_method '\w scans'
_diffrn_orient_matrix_UB_11 -0.1919855000
_diffrn_orient_matrix_UB_12 -0.0672477000
_diffrn_orient_matrix_UB_13 0.0164816000
_diffrn_orient_matrix_UB_21 -0.0533812000
_diffrn_orient_matrix_UB_22 -0.0582943000
_diffrn_orient_matrix_UB_23 -0.1421856000
_diffrn_orient_matrix_UB_31 0.0689107000
_diffrn_orient_matrix_UB_32 -0.1186580000
_diffrn_orient_matrix_UB_33 0.0009512000
_diffrn_radiation_monochromator mirror
_diffrn_radiation_type 'Cu K\a'
_diffrn_radiation_wavelength 1.5418
_diffrn_reflns_av_R_equivalents 0.0261
_diffrn_reflns_av_unetI/netI 0.0192
_diffrn_reflns_limit_h_max 9
_diffrn_reflns_limit_h_min -9
_diffrn_reflns_limit_k_max 11
_diffrn_reflns_limit_k_min -13
_diffrn_reflns_limit_l_max 14
_diffrn_reflns_limit_l_min -14
_diffrn_reflns_number 12265
_diffrn_reflns_theta_full 71.9829
_diffrn_reflns_theta_max 71.15
_diffrn_reflns_theta_min 4.11
_diffrn_source 'Enhance Ultra (Cu) X-ray Source'
_exptl_absorpt_coefficient_mu 12.154
_exptl_absorpt_correction_T_max 0.647
_exptl_absorpt_correction_T_min 0.123
_exptl_absorpt_correction_type analytical
_exptl_absorpt_process_details
;
CrysAlisPro, Agilent Technologies,
Version 1.171.36.28 (release 01-02-2013 CrysAlis171 .NET)
(compiled Feb  1 2013,16:14:44)
Analytical numeric absorption correction using a multifaceted crystal
            model based on expressions derived by R.C. Clark & J.S. Reid.
(Clark, R. C. & Reid, J. S. (1995). Acta Cryst. A51, 887-897)
;
_exptl_crystal_colour 'clear light yellow'
_exptl_crystal_colour_lustre clear
_exptl_crystal_colour_modifier light
_exptl_crystal_colour_primary yellow
_exptl_crystal_density_diffrn 1.982
_exptl_crystal_density_method 'not measured'
_exptl_crystal_description 'rect. Prism'
_exptl_crystal_F_000 528
_exptl_crystal_size_max 0.5026
_exptl_crystal_size_mid 0.0751
_exptl_crystal_size_min 0.0386
_refine_diff_density_max 0.354
_refine_diff_density_min -0.654
_refine_diff_density_rms 0.086
_refine_ls_extinction_method none
_refine_ls_goodness_of_fit_ref 1.222
_refine_ls_hydrogen_treatment mixed
_refine_ls_matrix_type full
_refine_ls_number_parameters 229
_refine_ls_number_reflns 3453
_refine_ls_number_restraints 16
_refine_ls_restrained_S_all 1.220
_refine_ls_R_factor_all 0.0303
_refine_ls_R_factor_gt 0.0295
_refine_ls_shift/su_max 0.000
_refine_ls_shift/su_mean 0.000
_refine_ls_structure_factor_coef Fsqd
_refine_ls_weighting_details 'calc w=1/[\s^2^(Fo^2^)+(0.0259P)^2^+0.8496P] where P=(Fo^2^+2Fc^2^)/3'
_refine_ls_weighting_scheme calc
_refine_ls_wR_factor_gt 0.0745
_refine_ls_wR_factor_ref 0.0750
_reflns_number_gt 3368
_reflns_number_total 3453
_reflns_threshold_expression >2sigma(I)
_cod_data_source_file c3ce41150h.txt
_cod_data_source_block RbTTC2
_cod_original_formula_sum 'C6 H10.50 N6 O3 Rb1.50 S6'
_cod_database_code 7211042
_chemical_oxdiff_formula 'S6 N6 C6 H9 O2.5 Rb1.5'
_reflns_odcompleteness_completeness 97.63
_reflns_odcompleteness_iscentric 1
_reflns_odcompleteness_theta 71.98
_olex2_refinement_description
;
1. Fixed Uiso
 At 1.2 times of:
  All N(H) groups
2. Restrained distances
 H1B-O1 = O1-H1A
 0.957 with sigma of 0.02
 H2B-O2 = O2-H2A
 0.957 with sigma of 0.02
 H3A-O3
 0.957 with sigma of 0.02
 H3B-O3
 0.957 with sigma of 0.02
 H2A-O2 = O2-H2B
 0.958 with sigma of 0.02
 H1A-O1 = O1-H1B
 0.958 with sigma of 0.02
 H3A-O3
 0.958 with sigma of 0.02
 H3B-O3
 0.958 with sigma of 0.02
 H1B-H1A
 1.513 with sigma of 0.04
 H2B-H2A
 1.513 with sigma of 0.04
 H2A-H2B
 1.515 with sigma of 0.04
 H1A-H1B
 1.515 with sigma of 0.04
3. Others
 Fixed Sof: H3B(0.5)
4.a Aromatic/amide H refined with riding coordinates:
 N1(H1), N2(H2), N4(H4), N5(H5), N6(H6)
;

loop_
_space_group_symop_id
_space_group_symop_operation_xyz
1 'x, y, z'
2 '-x, -y, -z'

loop_
_atom_site_label
_atom_site_type_symbol
_atom_site_fract_x
_atom_site_fract_y
_atom_site_fract_z
_atom_site_U_iso_or_equiv
_atom_site_adp_type
_atom_site_occupancy
_atom_site_symmetry_multiplicity
_atom_site_calc_flag
_atom_site_refinement_flags
H1A H -0.277(3) -0.509(6) 0.142(5) 0.11(2) Uiso 1 1 d D
H1B H -0.097(8) -0.519(8) 0.198(5) 0.17(3) Uiso 1 1 d D
H3A H -0.205(5) -0.148(4) -0.021(3) 0.075(14) Uiso 1 1 d D
H2A H 0.507(5) -0.288(3) 0.022(3) 0.061(12) Uiso 1 1 d D
H2B H 0.540(6) -0.215(5) 0.159(2) 0.097(18) Uiso 1 1 d D
H3B H -0.040(14) -0.013(6) 0.030(10) 0.08(3) Uiso 0.50 1 d PD
C1 C 0.2056(4) 0.0230(3) 0.6334(2) 0.0297(5) Uani 1 1 d .
C2 C 0.3348(4) 0.3681(3) 0.2224(2) 0.0305(5) Uani 1 1 d .
C4 C 0.2761(4) 0.3963(2) 0.4321(2) 0.0283(5) Uani 1 1 d .
C7 C 0.3214(4) 0.1976(2) 0.2959(2) 0.0289(5) Uani 1 1 d .
C9 C 0.2527(4) -0.1731(3) 0.4940(2) 0.0300(5) Uani 1 1 d .
C10 C 0.1771(4) -0.1599(3) 0.6978(2) 0.0283(5) Uani 1 1 d .
N1 N 0.2479(3) -0.0480(2) 0.5230(2) 0.0311(5) Uani 1 1 d .
H1 H 0.2729 -0.0108 0.4689 0.037 Uiso 1 1 calc R
N2 N 0.1770(3) -0.0345(2) 0.7206(2) 0.0313(5) Uani 1 1 d .
H2 H 0.1583 0.0097 0.7925 0.038 Uiso 1 1 calc R
N3 N 0.3441(3) 0.2465(2) 0.2030(2) 0.0316(5) Uani 1 1 d .
N4 N 0.3001(3) 0.4398(2) 0.3358(2) 0.0315(5) Uani 1 1 d .
H4 H 0.2933 0.5173 0.3457 0.038 Uiso 1 1 calc R
N5 N 0.2080(3) -0.2262(2) 0.5821(2) 0.0316(5) Uani 1 1 d .
H5 H 0.1981 -0.3074 0.5643 0.038 Uiso 1 1 calc R
N6 N 0.2898(3) 0.2732(2) 0.4086(2) 0.0317(5) Uani 1 1 d .
H6 H 0.2780 0.2407 0.4672 0.038 Uiso 1 1 calc R
O1 O -0.1520(4) -0.4998(3) 0.1319(3) 0.0625(7) Uani 1 1 d D
O2 O 0.4693(3) -0.2241(2) 0.0834(2) 0.0497(5) Uani 1 1 d D
O3 O -0.1100(4) -0.0884(2) 0.0401(2) 0.0491(5) Uani 1 1 d D
S1 S 0.23323(12) 0.48371(7) 0.56797(6) 0.03944(17) Uani 1 1 d .
S2 S 0.14183(11) -0.23452(7) 0.80116(6) 0.03896(17) Uani 1 1 d .
S3 S 0.33006(11) 0.04584(6) 0.28033(6) 0.03659(16) Uani 1 1 d .
S4 S 0.36163(12) 0.43985(7) 0.11365(7) 0.04366(18) Uani 1 1 d .
S5 S 0.31180(13) -0.25466(7) 0.36174(7) 0.04391(19) Uani 1 1 d .
S6 S 0.19297(11) 0.17431(7) 0.65755(7) 0.03869(17) Uani 1 1 d .
Rb1 Rb 0.5000 0.0000 0.0000 0.04479(12) Uani 1 2 d S
Rb2 Rb 0.06933(5) -0.28183(3) 0.08622(3) 0.05119(11) Uani 1 1 d .

loop_
_atom_site_aniso_label
_atom_site_aniso_U_11
_atom_site_aniso_U_22
_atom_site_aniso_U_33
_atom_site_aniso_U_23
_atom_site_aniso_U_13
_atom_site_aniso_U_12
C1 0.0316(13) 0.0287(13) 0.0282(12) 0.0084(10) 0.0065(10) 0.0072(10)
C2 0.0347(13) 0.0316(13) 0.0251(12) 0.0102(10) 0.0044(10) 0.0072(11)
C4 0.0345(13) 0.0246(12) 0.0258(12) 0.0082(10) 0.0035(10) 0.0075(10)
C7 0.0331(13) 0.0264(13) 0.0244(12) 0.0051(10) 0.0037(10) 0.0068(10)
C9 0.0373(13) 0.0276(13) 0.0264(12) 0.0092(10) 0.0060(10) 0.0102(11)
C10 0.0312(12) 0.0278(13) 0.0265(12) 0.0102(10) 0.0065(10) 0.0064(10)
N1 0.0452(13) 0.0266(11) 0.0263(10) 0.0122(9) 0.0109(9) 0.0120(10)
N2 0.0405(12) 0.0273(11) 0.0277(11) 0.0085(9) 0.0108(9) 0.0108(9)
N3 0.0404(12) 0.0304(11) 0.0263(10) 0.0106(9) 0.0083(9) 0.0110(10)
N4 0.0444(13) 0.0240(11) 0.0271(11) 0.0085(9) 0.0071(9) 0.0103(9)
N5 0.0455(13) 0.0240(11) 0.0268(11) 0.0085(9) 0.0111(9) 0.0101(9)
N6 0.0483(13) 0.0274(11) 0.0239(10) 0.0111(9) 0.0095(9) 0.0134(10)
O1 0.0788(19) 0.0662(17) 0.0554(15) 0.0360(14) 0.0192(14) 0.0185(15)
O2 0.0571(14) 0.0479(13) 0.0459(13) 0.0154(11) 0.0123(11) 0.0156(11)
O3 0.0627(15) 0.0401(12) 0.0344(11) 0.0062(9) 0.0103(10) 0.0000(11)
S1 0.0639(5) 0.0318(3) 0.0269(3) 0.0094(3) 0.0152(3) 0.0185(3)
S2 0.0581(4) 0.0327(3) 0.0301(3) 0.0159(3) 0.0146(3) 0.0091(3)
S3 0.0557(4) 0.0261(3) 0.0320(3) 0.0108(3) 0.0135(3) 0.0146(3)
S4 0.0692(5) 0.0391(4) 0.0310(3) 0.0194(3) 0.0149(3) 0.0171(4)
S5 0.0766(5) 0.0371(4) 0.0293(3) 0.0145(3) 0.0239(3) 0.0275(4)
S6 0.0576(4) 0.0276(3) 0.0367(3) 0.0126(3) 0.0156(3) 0.0173(3)
Rb1 0.0492(2) 0.0463(2) 0.0406(2) 0.01958(18) 0.00884(17) 0.00711(18)
Rb2 0.05228(19) 0.0528(2) 0.04698(18) 0.01737(15) 0.00983(14) 0.00805(15)

loop_
_atom_type_symbol
_atom_type_description
_atom_type_scat_dispersion_real
_atom_type_scat_dispersion_imag
_atom_type_scat_source
C C 0.0181 0.0091 'International Tables Vol C Tables 4.2.6.8 and 6.1.1.4'
H H 0.0000 0.0000 'International Tables Vol C Tables 4.2.6.8 and 6.1.1.4'
N N 0.0311 0.0180 'International Tables Vol C Tables 4.2.6.8 and 6.1.1.4'
O O 0.0492 0.0322 'International Tables Vol C Tables 4.2.6.8 and 6.1.1.4'
S S 0.3331 0.5567 'International Tables Vol C Tables 4.2.6.8 and 6.1.1.4'
Rb Rb -0.4688 1.6079 'International Tables Vol C Tables 4.2.6.8 and 6.1.1.4'

loop_
_exptl_crystal_face_index_h
_exptl_crystal_face_index_k
_exptl_crystal_face_index_l
_exptl_crystal_face_perp_dist
_exptl_oxdiff_crystal_face_indexfrac_h
_exptl_oxdiff_crystal_face_indexfrac_k
_exptl_oxdiff_crystal_face_indexfrac_l
_exptl_oxdiff_crystal_face_x
_exptl_oxdiff_crystal_face_y
_exptl_oxdiff_crystal_face_z
0 -7 3 0.0540 0.0000 -7.0000 3.0000 0.5202 -0.0185 0.8335
0 7 -3 0.0210 -0.0000 7.0000 -3.0000 -0.5202 0.0185 -0.8335
5 -2 -1 0.2443 5.0000 -2.0000 -1.0000 -0.8419 -0.0081 0.5809
-5 2 1 0.2483 -5.0000 2.0000 1.0000 0.8419 0.0081 -0.5809
0 0 -7 0.0103 -0.0000 0.0000 -7.0000 -0.1154 0.9953 -0.0067
0 0 7 0.0283 0.0000 -0.0000 7.0000 0.1154 -0.9953 0.0067

loop_
_geom_angle_atom_site_label_1
_geom_angle_atom_site_label_2
_geom_angle_atom_site_label_3
_geom_angle
_geom_angle_site_symmetry_1
_geom_angle_site_symmetry_3
N1 C1 S6 120.5(2) . .
N2 C1 N1 117.2(2) . .
N2 C1 S6 122.2(2) . .
N3 C2 N4 119.6(2) . .
N3 C2 S4 123.2(2) . .
N4 C2 S4 117.1(2) . .
N4 C4 N6 114.0(2) . .
N4 C4 S1 123.7(2) . .
N6 C4 S1 122.4(2) . .
N3 C7 N6 119.6(2) . .
N3 C7 S3 122.4(2) . .
N6 C7 S3 118.0(2) . .
N1 C9 S5 122.9(2) . .
N5 C9 N1 114.7(2) . .
N5 C9 S5 122.4(2) . .
N2 C10 N5 116.9(2) . .
N2 C10 S2 123.6(2) . .
N5 C10 S2 119.5(2) . .
C9 N1 C1 124.2(2) . .
C1 N2 C10 121.9(2) . .
C2 N3 C7 118.9(2) . .
C2 N3 Rb1 141.13(17) . .
C7 N3 Rb1 98.54(16) . .
C4 N4 C2 124.2(2) . .
C9 N5 C10 124.7(2) . .
C4 N6 C7 123.7(2) . .
Rb2 O1 Rb2 98.49(8) . 2_545
Rb1 O2 Rb2 97.39(7) . .
Rb2 O3 Rb1 147.89(8) . 1_455
C10 S2 Rb1 88.25(9) . 1_556
C10 S2 Rb2 159.69(10) . 1_556
Rb1 S2 Rb2 78.989(16) 1_556 1_556
C7 S3 Rb1 93.27(9) . .
C7 S3 Rb2 136.77(9) . .
Rb1 S3 Rb2 76.286(15) . .
C2 S4 Rb2 99.68(10) . 2
C9 S5 Rb2 119.08(10) . .
C1 S6 Rb2 111.26(10) . 2_556
N3 Rb1 N3 180.0 . 2_655
N3 Rb1 Rb2 88.15(4) 2_655 2_655
N3 Rb1 Rb2 91.85(4) . 2_655
N3 Rb1 Rb2 91.85(4) 2_655 .
N3 Rb1 Rb2 88.15(4) . .
O2 Rb1 N3 112.39(6) . .
O2 Rb1 N3 67.61(6) 2_655 .
O2 Rb1 N3 112.39(6) 2_655 2_655
O2 Rb1 N3 67.60(6) . 2_655
O2 Rb1 O2 180.0 2_655 .
O2 Rb1 O3 115.81(6) 2_655 1_655
O2 Rb1 O3 115.81(6) . 2
O2 Rb1 O3 64.19(6) 2_655 2
O2 Rb1 O3 64.19(6) . 1_655
O2 Rb1 S2 74.58(5) . 1_554
O2 Rb1 S2 105.42(5) 2_655 1_554
O2 Rb1 S2 74.58(5) 2_655 2_656
O2 Rb1 S2 105.42(5) . 2_656
O2 Rb1 S3 67.71(5) . .
O2 Rb1 S3 112.29(5) 2_655 .
O2 Rb1 S3 112.29(5) . 2_655
O2 Rb1 S3 67.71(5) 2_655 2_655
O2 Rb1 Rb2 41.50(5) . .
O2 Rb1 Rb2 138.50(5) 2_655 .
O2 Rb1 Rb2 41.50(5) 2_655 2_655
O2 Rb1 Rb2 138.50(5) . 2_655
O3 Rb1 N3 51.48(5) 2 .
O3 Rb1 N3 128.52(5) 1_655 .
O3 Rb1 N3 128.52(5) 2 2_655
O3 Rb1 N3 51.48(5) 1_655 2_655
O3 Rb1 O3 180.0 2 1_655
O3 Rb1 S2 64.02(4) 1_655 2_656
O3 Rb1 S2 64.02(4) 2 1_554
O3 Rb1 S2 115.98(4) 1_655 1_554
O3 Rb1 S2 115.98(4) 2 2_656
O3 Rb1 S3 105.75(4) 2 2_655
O3 Rb1 S3 74.25(4) 1_655 2_655
O3 Rb1 S3 105.75(4) 1_655 .
O3 Rb1 S3 74.25(4) 2 .
O3 Rb1 Rb2 74.33(4) 2 .
O3 Rb1 Rb2 105.67(4) 1_655 .
O3 Rb1 Rb2 74.33(4) 1_655 2_655
O3 Rb1 Rb2 105.67(4) 2 2_655
S2 Rb1 N3 111.27(4) 2_656 2_655
S2 Rb1 N3 68.73(4) 2_656 .
S2 Rb1 N3 111.27(4) 1_554 .
S2 Rb1 N3 68.73(4) 1_554 2_655
S2 Rb1 S2 179.998(1) 2_656 1_554
S2 Rb1 S3 100.696(17) 2_656 2_655
S2 Rb1 S3 100.697(18) 1_554 .
S2 Rb1 S3 79.304(17) 2_656 .
S2 Rb1 S3 79.303(17) 1_554 2_655
S2 Rb1 Rb2 51.370(12) 1_554 .
S2 Rb1 Rb2 51.371(12) 2_656 2_655
S2 Rb1 Rb2 128.629(12) 2_656 .
S2 Rb1 Rb2 128.630(12) 1_554 2_655
S3 Rb1 N3 44.71(4) 2_655 2_655
S3 Rb1 N3 135.29(4) . 2_655
S3 Rb1 N3 135.29(4) 2_655 .
S3 Rb1 N3 44.71(4) . .
S3 Rb1 S3 180.0 2_655 .
S3 Rb1 Rb2 125.901(13) . 2_655
S3 Rb1 Rb2 54.099(13) 2_655 2_655
S3 Rb1 Rb2 125.900(13) 2_655 .
S3 Rb1 Rb2 54.099(13) . .
Rb2 Rb1 Rb2 180.0 2_655 .
O1 Rb2 O1 81.51(8) . 2_545
O1 Rb2 O2 126.74(8) . .
O1 Rb2 O3 118.53(8) . .
O1 Rb2 S2 59.69(5) 2_545 1_554
O1 Rb2 S2 129.34(6) . 1_554
O1 Rb2 S3 134.35(6) 2_545 .
O1 Rb2 S3 135.44(6) . .
O1 Rb2 S4 63.15(6) . 2
O1 Rb2 S4 74.68(6) 2_545 2
O1 Rb2 S5 110.33(6) 2_545 .
O1 Rb2 S5 80.89(6) . .
O1 Rb2 S6 69.56(6) . 2_556
O1 Rb2 S6 150.68(6) 2_545 2_556
O1 Rb2 Rb1 88.77(5) 2_545 .
O1 Rb2 Rb1 167.08(7) . .
O1 Rb2 Rb2 42.83(6) . 2_545
O1 Rb2 Rb2 38.68(5) 2_545 2_545
O2 Rb2 O1 71.68(8) . 2_545
O2 Rb2 O3 114.73(7) . .
O2 Rb2 S2 72.97(5) . 1_554
O2 Rb2 S3 64.38(5) . .
O2 Rb2 S4 142.09(5) . 2
O2 Rb2 S5 67.48(5) . .
O2 Rb2 S6 130.03(5) . 2_556
O2 Rb2 Rb1 41.10(5) . .
O2 Rb2 Rb2 99.32(5) . 2_545
O3 Rb2 O1 121.66(7) . 2_545
O3 Rb2 S2 67.31(5) . 1_554
O3 Rb2 S3 69.87(5) . .
O3 Rb2 S4 69.89(5) . 2
O3 Rb2 S5 125.98(5) . .
O3 Rb2 S6 71.28(5) . 2_556
O3 Rb2 Rb1 73.89(5) . .
O3 Rb2 Rb2 131.50(5) . 2_545
S2 Rb2 S3 94.958(18) 1_554 .
S2 Rb2 S4 75.314(19) 1_554 2
S2 Rb2 S6 138.45(2) 1_554 2_556
S2 Rb2 Rb1 49.640(13) 1_554 .
S2 Rb2 Rb2 93.081(16) 1_554 2_545
S3 Rb2 S6 73.545(18) . 2_556
S3 Rb2 Rb1 49.614(12) . .
S3 Rb2 Rb2 158.546(18) . 2_545
S4 Rb2 S3 139.24(2) 2 .
S4 Rb2 S6 87.74(2) 2 2_556
S4 Rb2 Rb1 122.400(15) 2 .
S4 Rb2 Rb2 62.159(15) 2 2_545
S5 Rb2 S2 140.12(2) . 1_554
S5 Rb2 S3 63.648(18) . .
S5 Rb2 S4 142.90(2) . 2
S5 Rb2 S6 70.502(19) . 2_556
S5 Rb2 Rb1 94.681(17) . .
S5 Rb2 Rb2 97.973(17) . 2_545
S6 Rb2 Rb1 120.547(15) 2_556 .
S6 Rb2 Rb2 112.248(16) 2_556 2_545
Rb1 Rb2 Rb2 126.949(13) . 2_545

loop_
_geom_bond_atom_site_label_1
_geom_bond_atom_site_label_2
_geom_bond_distance
_geom_bond_site_symmetry_2
C1 N1 1.372(3) .
C1 N2 1.354(3) .
C1 S6 1.667(3) .
C2 N3 1.338(4) .
C2 N4 1.378(3) .
C2 S4 1.683(3) .
C4 N4 1.346(3) .
C4 N6 1.359(3) .
C4 S1 1.661(3) .
C7 N3 1.346(3) .
C7 N6 1.378(3) .
C7 S3 1.681(3) .
C9 N1 1.356(3) .
C9 N5 1.351(3) .
C9 S5 1.658(3) .
C10 N2 1.357(3) .
C10 N5 1.369(3) .
C10 S2 1.656(3) .
N3 Rb1 3.513(2) .
O1 Rb2 3.127(3) 2_545
O1 Rb2 2.875(3) .
O2 Rb1 2.937(3) .
O2 Rb2 2.960(3) .
O3 Rb1 3.358(3) 1_455
O3 Rb2 2.961(3) .
S2 Rb1 3.4389(8) 1_556
S2 Rb2 3.5256(7) 1_556
S3 Rb1 3.4733(7) .
S3 Rb2 3.6937(8) .
S4 Rb2 3.5985(10) 2
S5 Rb2 3.4253(9) .
S6 Rb2 3.6993(8) 2_556
Rb1 N3 3.513(2) 2_655
Rb1 O2 2.937(3) 2_655
Rb1 O3 3.358(3) 1_655
Rb1 O3 3.358(3) 2
Rb1 S2 3.4389(8) 1_554
Rb1 S2 3.4389(8) 2_656
Rb1 S3 3.4733(7) 2_655
Rb1 Rb2 4.4299(4) .
Rb1 Rb2 4.4299(4) 2_655
Rb2 O1 3.127(3) 2_545
Rb2 S2 3.5255(7) 1_554
Rb2 S4 3.5984(10) 2
Rb2 S6 3.6993(8) 2_556
Rb2 Rb2 4.5496(8) 2_545
